data_7111868
loop_
_publ_author_name
'Desigan Sannasy'
'Helder M. Marques'
'Manuel A. Fernandes'
'Alvaro S. de Sousa'

_publ_section_title
;
 Outer-sphere anion recognition by a cyclen-based octadentate
 europium(III) complex: pH dependent recognition of ortho-phthalic acid
;
_journal_name_full Chem.Commun.
_journal_page_first 1582
_journal_paper_doi 10.1039/c3cc48628a
_journal_volume 50
_journal_year 2014
_chemical_formula_moiety
;
  C23 H45 N7 O4,  0.28(H2 O)
;
_chemical_formula_sum 'C23 H45.56 N7 O4.28'
_chemical_formula_weight 488.16
_chemical_name_systematic
;
 ?
;
_space_group_IT_number 14
_symmetry_cell_setting monoclinic
_symmetry_space_group_name_Hall '-P 2ybc'
_symmetry_space_group_name_H-M 'P 1 21/c 1'
_atom_sites_solution_hydrogens geom
_atom_sites_solution_primary direct
_atom_sites_solution_secondary difmap
_audit_creation_method SHELXL-97
_cell_angle_alpha 90.00
_cell_angle_beta 99.5380(10)
_cell_angle_gamma 90.00
_cell_formula_units_Z 4
_cell_length_a 9.6189(2)
_cell_length_b 32.1984(7)
_cell_length_c 8.6632(2)
_cell_measurement_reflns_used 5372
_cell_measurement_temperature 173(2)
_cell_measurement_theta_max 27.05
_cell_measurement_theta_min 2.24
_cell_volume 2646.02(10)
_computing_cell_refinement 'Bruker SMART'
_computing_data_collection 'Bruker SMART'
_computing_data_reduction 'Bruker SAINT'
_computing_molecular_graphics 'Bruker SHELXTL'
_computing_publication_material 'Bruker SHELXTL'
_computing_structure_refinement 'SHELXL-97 (Sheldrick, 1997)'
_computing_structure_solution 'Bruker SHELXTL'
_diffrn_ambient_temperature 173(2)
_diffrn_measured_fraction_theta_full 0.999
_diffrn_measured_fraction_theta_max 0.999
_diffrn_measurement_device_type 'CCD area detector'
_diffrn_measurement_method 'phi and omega scans'
_diffrn_radiation_monochromator graphite
_diffrn_radiation_source 'fine-focus sealed tube'
_diffrn_radiation_type MoK\a
_diffrn_radiation_wavelength 0.71073
_diffrn_reflns_av_R_equivalents 0.0288
_diffrn_reflns_av_sigmaI/netI 0.0320
_diffrn_reflns_limit_h_max 11
_diffrn_reflns_limit_h_min -11
_diffrn_reflns_limit_k_max 33
_diffrn_reflns_limit_k_min -39
_diffrn_reflns_limit_l_max 10
_diffrn_reflns_limit_l_min -10
_diffrn_reflns_number 15521
_diffrn_reflns_theta_full 26.00
_diffrn_reflns_theta_max 26.00
_diffrn_reflns_theta_min 2.15
_exptl_absorpt_coefficient_mu 0.086
_exptl_absorpt_correction_type none
_exptl_crystal_colour colourless
_exptl_crystal_density_diffrn 1.225
_exptl_crystal_density_method 'not measured'
_exptl_crystal_description block
_exptl_crystal_F_000 1067.2
_exptl_crystal_size_max 0.40
_exptl_crystal_size_mid 0.37
_exptl_crystal_size_min 0.25
_refine_diff_density_max 0.472
_refine_diff_density_min -0.380
_refine_diff_density_rms 0.046
_refine_ls_extinction_method none
_refine_ls_goodness_of_fit_ref 1.143
_refine_ls_hydrogen_treatment constr
_refine_ls_matrix_type full
_refine_ls_number_parameters 628
_refine_ls_number_reflns 5204
_refine_ls_number_restraints 1248
_refine_ls_restrained_S_all 1.070
_refine_ls_R_factor_all 0.0936
_refine_ls_R_factor_gt 0.0763
_refine_ls_shift/su_max 0.001
_refine_ls_shift/su_mean 0.000
_refine_ls_structure_factor_coef Fsqd
_refine_ls_weighting_details 'calc w=1/[\s^2^(Fo^2^)+(0.0412P)^2^+3.6175P] where P=(Fo^2^+2Fc^2^)/3'
_refine_ls_weighting_scheme calc
_refine_ls_wR_factor_gt 0.1749
_refine_ls_wR_factor_ref 0.1817
_reflns_number_gt 4029
_reflns_number_total 5204
_reflns_threshold_expression >2sigma(I)
_cod_data_source_file c3cc48628a.txt
_cod_data_source_block 6m_al4_ob
_cod_original_sg_symbol_H-M P21/c
_cod_database_code 7111868

loop_
_symmetry_equiv_pos_as_xyz
'x, y, z'
'-x, y+1/2, -z+1/2'
'-x, -y, -z'
'x, -y-1/2, z-1/2'

loop_
_atom_site_label
_atom_site_type_symbol
_atom_site_fract_x
_atom_site_fract_y
_atom_site_fract_z
_atom_site_U_iso_or_equiv
_atom_site_adp_type
_atom_site_occupancy
_atom_site_symmetry_multiplicity
_atom_site_calc_flag
_atom_site_refinement_flags
_atom_site_disorder_assembly
_atom_site_disorder_group
N1 N 0.7558(8) 0.0748(3) 0.9549(8) 0.0379(12) Uani 0.613(3) 1 d PDU A 1
C1 C 0.8787(6) 0.08514(18) 1.0709(7) 0.0496(12) Uani 0.613(3) 1 d PDU A 1
H1A H 0.9337 0.0595 1.0991 0.059 Uiso 0.613(3) 1 calc PR A 1
H1B H 0.8459 0.0953 1.1666 0.059 Uiso 0.613(3) 1 calc PR A 1
C2 C 0.9760(6) 0.11767(19) 1.0186(6) 0.0480(11) Uani 0.613(3) 1 d PDU A 1
H2A H 1.0436 0.1268 1.1113 0.058 Uiso 0.613(3) 1 calc PR A 1
H2B H 1.0311 0.1044 0.9451 0.058 Uiso 0.613(3) 1 calc PR A 1
N2 N 0.9069(10) 0.1541(2) 0.9435(11) 0.0396(13) Uani 0.613(3) 1 d PDU A 1
C3 C 0.8320(5) 0.17816(16) 1.0496(5) 0.0367(10) Uani 0.613(3) 1 d PDU A 1
H3A H 0.9008 0.1955 1.1191 0.044 Uiso 0.613(3) 1 calc PR A 1
H3B H 0.7886 0.1587 1.1163 0.044 Uiso 0.613(3) 1 calc PR A 1
C4 C 0.7190(5) 0.20571(16) 0.9621(6) 0.0340(10) Uani 0.613(3) 1 d PDU A 1
H4A H 0.6929 0.2272 1.0340 0.041 Uiso 0.613(3) 1 calc PR A 1
H4B H 0.7561 0.2200 0.8762 0.041 Uiso 0.613(3) 1 calc PR A 1
N3 N 0.5917(9) 0.1813(4) 0.8960(10) 0.0319(14) Uani 0.613(3) 1 d PDU A 1
C5 C 0.5062(7) 0.17416(17) 1.0208(8) 0.0348(12) Uani 0.613(3) 1 d PDU A 1
H5A H 0.4579 0.2004 1.0399 0.042 Uiso 0.613(3) 1 calc PR A 1
H5B H 0.5700 0.1668 1.1187 0.042 Uiso 0.613(3) 1 calc PR A 1
C6 C 0.3965(5) 0.14021(14) 0.9831(6) 0.0381(10) Uani 0.613(3) 1 d PDU A 1
H6A H 0.3479 0.1366 1.0744 0.046 Uiso 0.613(3) 1 calc PR A 1
H6B H 0.3252 0.1495 0.8940 0.046 Uiso 0.613(3) 1 calc PR A 1
N4 N 0.4513(6) 0.10002(14) 0.9439(7) 0.0410(11) Uani 0.613(3) 1 d PDU A 1
C7 C 0.5425(6) 0.08047(18) 1.0757(7) 0.0488(11) Uani 0.613(3) 1 d PDU A 1
H7A H 0.4838 0.0648 1.1394 0.059 Uiso 0.613(3) 1 calc PR A 1
H7B H 0.5940 0.1022 1.1429 0.059 Uiso 0.613(3) 1 calc PR A 1
C8 C 0.6477(7) 0.05117(16) 1.0205(7) 0.0459(11) Uani 0.613(3) 1 d PDU A 1
H8A H 0.6936 0.0341 1.1095 0.055 Uiso 0.613(3) 1 calc PR A 1
H8B H 0.5978 0.0323 0.9397 0.055 Uiso 0.613(3) 1 calc PR A 1
O1 O 0.6314(10) 0.1104(2) 0.6769(16) 0.0330(16) Uani 0.613(3) 1 d PDU A 1
H1C H 0.6583 0.1205 0.7663 0.050 Uiso 0.613(3) 1 calc PR A 1
C9 C 0.7896(7) 0.0586(2) 0.8062(6) 0.0361(14) Uani 0.613(3) 1 d PDU A 1
H9 H 0.8702 0.0755 0.7814 0.043 Uiso 0.613(3) 1 calc PR A 1
C10 C 0.6660(5) 0.06706(13) 0.6780(5) 0.0322(9) Uani 0.613(3) 1 d PDU A 1
H10 H 0.5829 0.0500 0.6944 0.039 Uiso 0.613(3) 1 calc PR A 1
C11 C 0.7089(19) 0.0567(3) 0.5187(9) 0.044(2) Uani 0.613(3) 1 d PDU A 1
H11A H 0.6232 0.0561 0.4378 0.053 Uiso 0.613(3) 1 calc PR A 1
H11B H 0.7709 0.0790 0.4907 0.053 Uiso 0.613(3) 1 calc PR A 1
C12 C 0.7837(9) 0.0161(3) 0.5169(10) 0.070(2) Uani 0.613(3) 1 d PDU A 1
H12A H 0.7108 -0.0053 0.4844 0.085 Uiso 0.613(3) 1 calc PR A 1
H12B H 0.8419 0.0178 0.4330 0.085 Uiso 0.613(3) 1 calc PR A 1
C13 C 0.8684(7) 0.0015(2) 0.6471(8) 0.0532(15) Uani 0.613(3) 1 d PDU A 1
H13A H 0.9658 0.0107 0.6426 0.064 Uiso 0.613(3) 1 calc PR A 1
H13B H 0.8680 -0.0292 0.6407 0.064 Uiso 0.613(3) 1 calc PR A 1
C14 C 0.835(2) 0.0133(4) 0.8054(11) 0.047(2) Uani 0.613(3) 1 d PDU A 1
H14A H 0.9196 0.0090 0.8862 0.057 Uiso 0.613(3) 1 calc PR A 1
H14B H 0.7588 -0.0047 0.8313 0.057 Uiso 0.613(3) 1 calc PR A 1
C15 C 1.0074(8) 0.1805(3) 0.8792(10) 0.0465(16) Uani 0.613(3) 1 d PDU A 1
H15A H 1.1039 0.1722 0.9277 0.056 Uiso 0.613(3) 1 calc PR A 1
H15B H 0.9934 0.2096 0.9113 0.056 Uiso 0.613(3) 1 calc PR A 1
C16 C 0.9990(10) 0.1797(3) 0.7041(10) 0.0484(16) Uani 0.613(3) 1 d PDU A 1
C17 C 0.8506(13) 0.1643(3) 0.4534(13) 0.076(2) Uani 0.613(3) 1 d PDU A 1
H17A H 0.7551 0.1534 0.4197 0.115 Uiso 0.613(3) 1 calc PR A 1
H17B H 0.9186 0.1465 0.4122 0.115 Uiso 0.613(3) 1 calc PR A 1
H17C H 0.8567 0.1926 0.4136 0.115 Uiso 0.613(3) 1 calc PR A 1
N5 N 0.8821(10) 0.1646(3) 0.6227(13) 0.059(2) Uani 0.613(3) 1 d PDU A 1
H5C H 0.8191 0.1541 0.6746 0.070 Uiso 0.613(3) 1 calc PR A 1
O2 O 1.0999(9) 0.1916(3) 0.6425(12) 0.0585(19) Uani 0.613(3) 1 d PDU A 1
C18 C 0.5099(13) 0.2024(4) 0.7606(12) 0.0347(14) Uani 0.613(3) 1 d PDU A 1
H18A H 0.4298 0.1845 0.7156 0.042 Uiso 0.613(3) 1 calc PR A 1
H18B H 0.5703 0.2063 0.6797 0.042 Uiso 0.613(3) 1 calc PR A 1
C19 C 0.4528(15) 0.2447(5) 0.801(4) 0.0382(16) Uani 0.613(3) 1 d PDU A 1
C20 C 0.2450(15) 0.2862(5) 0.8160(19) 0.049(2) Uani 0.613(3) 1 d PDU A 1
H20A H 0.1459 0.2806 0.8218 0.074 Uiso 0.613(3) 1 calc PR A 1
H20B H 0.2507 0.3073 0.7355 0.074 Uiso 0.613(3) 1 calc PR A 1
H20C H 0.2930 0.2964 0.9175 0.074 Uiso 0.613(3) 1 calc PR A 1
N6 N 0.3127(14) 0.2480(7) 0.776(3) 0.040(2) Uani 0.613(3) 1 d PDU A 1
H6C H 0.2606 0.2270 0.7350 0.048 Uiso 0.613(3) 1 calc PR A 1
O3 O 0.5334(12) 0.2736(4) 0.8483(11) 0.0452(17) Uani 0.613(3) 1 d PDU A 1
C21 C 0.3344(9) 0.0708(3) 0.8863(10) 0.0526(17) Uani 0.613(3) 1 d PDU A 1
H21A H 0.2709 0.0691 0.9651 0.063 Uiso 0.613(3) 1 calc PR A 1
H21B H 0.3744 0.0428 0.8761 0.063 Uiso 0.613(3) 1 calc PR A 1
C22 C 0.2492(10) 0.0831(5) 0.7315(11) 0.0521(16) Uani 0.613(3) 1 d PDU A 1
C23 C 0.2476(9) 0.1129(3) 0.4743(11) 0.075(2) Uani 0.613(3) 1 d PDU A 1
H23A H 0.2067 0.0886 0.4154 0.112 Uiso 0.613(3) 1 calc PR A 1
H23B H 0.3152 0.1264 0.4174 0.112 Uiso 0.613(3) 1 calc PR A 1
H23C H 0.1724 0.1326 0.4868 0.112 Uiso 0.613(3) 1 calc PR A 1
N7 N 0.3190(8) 0.0999(4) 0.6270(10) 0.0528(17) Uani 0.613(3) 1 d PDU A 1
H7C H 0.4109 0.1033 0.6512 0.063 Uiso 0.613(3) 1 calc PR A 1
O4 O 0.1244(9) 0.0741(2) 0.7067(14) 0.0687(16) Uani 0.613(3) 1 d PDU A 1
N1B N 0.7802(13) 0.0768(5) 0.9630(13) 0.0364(19) Uani 0.387(3) 1 d PDU A 2
C1B C 0.9276(8) 0.0907(2) 1.0119(9) 0.0353(15) Uani 0.387(3) 1 d PDU A 2
H1D H 0.9797 0.0879 0.9229 0.042 Uiso 0.387(3) 1 calc PR A 2
H1E H 0.9744 0.0729 1.0982 0.042 Uiso 0.387(3) 1 calc PR A 2
C2B C 0.9319(8) 0.1356(2) 1.0657(8) 0.0383(14) Uani 0.387(3) 1 d PDU A 2
H2C H 0.8642 0.1395 1.1389 0.046 Uiso 0.387(3) 1 calc PR A 2
H2D H 1.0274 0.1422 1.1224 0.046 Uiso 0.387(3) 1 calc PR A 2
N2B N 0.8969(15) 0.1639(3) 0.9339(17) 0.0327(18) Uani 0.387(3) 1 d PDU A 2
C3B C 0.8308(8) 0.2023(2) 0.9739(9) 0.0368(15) Uani 0.387(3) 1 d PDU A 2
H3C H 0.8195 0.2208 0.8811 0.044 Uiso 0.387(3) 1 calc PR A 2
H3D H 0.8965 0.2163 1.0580 0.044 Uiso 0.387(3) 1 calc PR A 2
C4B C 0.6910(8) 0.1987(3) 1.0260(10) 0.0375(16) Uani 0.387(3) 1 d PDU A 2
H4C H 0.7031 0.1825 1.1246 0.045 Uiso 0.387(3) 1 calc PR A 2
H4D H 0.6585 0.2268 1.0492 0.045 Uiso 0.387(3) 1 calc PR A 2
N3B N 0.5809(14) 0.1787(6) 0.9115(15) 0.0303(18) Uani 0.387(3) 1 d PDU A 2
C5B C 0.4618(11) 0.1643(3) 0.9883(13) 0.040(2) Uani 0.387(3) 1 d PDU A 2
H5D H 0.3775 0.1602 0.9072 0.049 Uiso 0.387(3) 1 calc PR A 2
H5E H 0.4394 0.1862 1.0605 0.049 Uiso 0.387(3) 1 calc PR A 2
C6B C 0.4926(9) 0.1247(2) 1.0780(10) 0.0505(17) Uani 0.387(3) 1 d PDU A 2
H6D H 0.5893 0.1262 1.1386 0.061 Uiso 0.387(3) 1 calc PR A 2
H6E H 0.4265 0.1221 1.1538 0.061 Uiso 0.387(3) 1 calc PR A 2
N4B N 0.4811(9) 0.0873(3) 0.9801(13) 0.0461(17) Uani 0.387(3) 1 d PDU A 2
C7B C 0.5635(9) 0.0532(3) 1.0628(10) 0.0476(17) Uani 0.387(3) 1 d PDU A 2
H7D H 0.5432 0.0275 1.0003 0.057 Uiso 0.387(3) 1 calc PR A 2
H7E H 0.5310 0.0487 1.1641 0.057 Uiso 0.387(3) 1 calc PR A 2
C8B C 0.7210(9) 0.0598(3) 1.0941(10) 0.0442(16) Uani 0.387(3) 1 d PDU A 2
H8C H 0.7443 0.0788 1.1845 0.053 Uiso 0.387(3) 1 calc PR A 2
H8D H 0.7672 0.0328 1.1241 0.053 Uiso 0.387(3) 1 calc PR A 2
O1B O 0.6604(17) 0.1150(4) 0.683(3) 0.036(2) Uani 0.387(3) 1 d PDU A 2
H1F H 0.6176 0.1129 0.7600 0.055 Uiso 0.387(3) 1 calc PR A 2
C9B C 0.7532(12) 0.0521(3) 0.8199(11) 0.0367(18) Uani 0.387(3) 1 d PDU A 2
H9B H 0.6542 0.0418 0.8128 0.044 Uiso 0.387(3) 1 calc PR A 2
C10B C 0.7517(9) 0.0801(2) 0.6809(8) 0.0370(14) Uani 0.387(3) 1 d PDU A 2
H10B H 0.8495 0.0898 0.6751 0.044 Uiso 0.387(3) 1 calc PR A 2
C11B C 0.693(3) 0.0541(5) 0.5326(16) 0.046(3) Uani 0.387(3) 1 d PDU A 2
H11C H 0.5885 0.0550 0.5194 0.055 Uiso 0.387(3) 1 calc PR A 2
H11D H 0.7202 0.0683 0.4410 0.055 Uiso 0.387(3) 1 calc PR A 2
C12B C 0.7351(12) 0.0089(4) 0.5250(16) 0.050(2) Uani 0.387(3) 1 d PDU A 2
H12C H 0.6489 -0.0075 0.4891 0.060 Uiso 0.387(3) 1 calc PR A 2
H12D H 0.7963 0.0063 0.4442 0.060 Uiso 0.387(3) 1 calc PR A 2
C13B C 0.8036(13) -0.0085(3) 0.6595(15) 0.064(2) Uani 0.387(3) 1 d PDU A 2
H13C H 0.8926 -0.0199 0.6340 0.077 Uiso 0.387(3) 1 calc PR A 2
H13D H 0.7460 -0.0327 0.6806 0.077 Uiso 0.387(3) 1 calc PR A 2
C14B C 0.842(4) 0.0135(7) 0.8122(19) 0.050(3) Uani 0.387(3) 1 d PDU A 2
H14C H 0.9431 0.0215 0.8265 0.060 Uiso 0.387(3) 1 calc PR A 2
H14D H 0.8296 -0.0055 0.8985 0.060 Uiso 0.387(3) 1 calc PR A 2
C15B C 1.0221(12) 0.1715(4) 0.8614(14) 0.038(2) Uani 0.387(3) 1 d PDU A 2
H15C H 1.0819 0.1463 0.8730 0.046 Uiso 0.387(3) 1 calc PR A 2
H15D H 1.0774 0.1943 0.9181 0.046 Uiso 0.387(3) 1 calc PR A 2
C16B C 0.9880(12) 0.1826(4) 0.6905(14) 0.043(2) Uani 0.387(3) 1 d PRDU A 2
C17B C 0.8227(17) 0.1776(4) 0.4479(18) 0.050(2) Uani 0.387(3) 1 d PDU A 2
H17D H 0.7227 0.1708 0.4163 0.075 Uiso 0.387(3) 1 calc PR A 2
H17E H 0.8800 0.1587 0.3959 0.075 Uiso 0.387(3) 1 calc PR A 2
H17F H 0.8396 0.2063 0.4179 0.075 Uiso 0.387(3) 1 calc PR A 2
N5B N 0.8612(14) 0.1732(5) 0.6173(19) 0.0383(19) Uani 0.387(3) 1 d PDU A 2
H5F H 0.7980 0.1640 0.6717 0.046 Uiso 0.387(3) 1 calc PR A 2
O2B O 1.0742(14) 0.2015(5) 0.626(2) 0.052(2) Uani 0.387(3) 1 d PDU A 2
C18B C 0.528(2) 0.2034(6) 0.7728(18) 0.0340(19) Uani 0.387(3) 1 d PDU A 2
H18C H 0.4631 0.1861 0.6993 0.041 Uiso 0.387(3) 1 calc PR A 2
H18D H 0.6089 0.2108 0.7203 0.041 Uiso 0.387(3) 1 calc PR A 2
C19B C 0.452(2) 0.2433(8) 0.805(6) 0.039(2) Uani 0.387(3) 1 d PDU A 2
C20B C 0.229(2) 0.2805(8) 0.788(3) 0.041(3) Uani 0.387(3) 1 d PDU A 2
H20D H 0.1361 0.2788 0.7226 0.062 Uiso 0.387(3) 1 calc PR A 2
H20E H 0.2765 0.3061 0.7634 0.062 Uiso 0.387(3) 1 calc PR A 2
H20F H 0.2191 0.2806 0.8986 0.062 Uiso 0.387(3) 1 calc PR A 2
N6B N 0.313(2) 0.2448(10) 0.757(5) 0.039(3) Uani 0.387(3) 1 d PDU A 2
H6F H 0.2710 0.2236 0.7052 0.046 Uiso 0.387(3) 1 calc PR A 2
O3B O 0.5148(19) 0.2717(6) 0.8840(18) 0.043(2) Uani 0.387(3) 1 d PDU A 2
C21B C 0.3314(13) 0.0765(4) 0.9238(16) 0.054(2) Uani 0.387(3) 1 d PDU A 2
H21C H 0.2740 0.0903 0.9936 0.065 Uiso 0.387(3) 1 calc PR A 2
H21D H 0.3209 0.0462 0.9371 0.065 Uiso 0.387(3) 1 calc PR A 2
C22B C 0.2686(16) 0.0871(8) 0.7584(17) 0.052(2) Uani 0.387(3) 1 d PDU A 2
C23B C 0.3128(11) 0.1121(5) 0.5035(16) 0.062(2) Uani 0.387(3) 1 d PDU A 2
H23D H 0.3024 0.0873 0.4367 0.093 Uiso 0.387(3) 1 calc PR A 2
H23E H 0.3836 0.1306 0.4711 0.093 Uiso 0.387(3) 1 calc PR A 2
H23F H 0.2223 0.1266 0.4936 0.093 Uiso 0.387(3) 1 calc PR A 2
N7B N 0.3578(14) 0.0997(7) 0.6656(16) 0.055(2) Uani 0.387(3) 1 d PDU A 2
H7F H 0.4483 0.1006 0.7043 0.066 Uiso 0.387(3) 1 calc PR A 2
O4B O 0.1378(14) 0.0861(4) 0.712(2) 0.060(2) Uani 0.387(3) 1 d PDU A 2
O1W O 0.5297(10) 0.1439(2) 0.3764(9) 0.060(3) Uani 0.280(7) 1 d PU . .
H1WA H 0.5603 0.1349 0.4663 0.072 Uiso 0.280(7) 1 d PR . .
H1WB H 0.5313 0.1702 0.3671 0.072 Uiso 0.280(7) 1 d PRU . .

loop_
_atom_site_aniso_label
_atom_site_aniso_U_11
_atom_site_aniso_U_22
_atom_site_aniso_U_33
_atom_site_aniso_U_23
_atom_site_aniso_U_13
_atom_site_aniso_U_12
N1 0.044(3) 0.038(3) 0.0324(19) 0.004(2) 0.0064(18) 0.011(2)
C1 0.056(3) 0.049(3) 0.039(3) -0.002(2) -0.006(2) 0.024(2)
C2 0.042(3) 0.053(3) 0.043(3) -0.017(2) -0.010(2) 0.0122(18)
N2 0.031(3) 0.056(3) 0.032(3) -0.009(2) 0.007(2) 0.003(2)
C3 0.0337(19) 0.046(3) 0.030(2) -0.003(2) 0.0040(15) 0.0032(18)
C4 0.035(2) 0.036(2) 0.032(3) -0.001(2) 0.0075(18) -0.0025(16)
N3 0.031(2) 0.035(3) 0.031(3) 0.004(2) 0.0079(18) -0.0012(18)
C5 0.040(3) 0.027(2) 0.040(3) 0.004(2) 0.015(2) 0.0018(19)
C6 0.034(2) 0.031(2) 0.054(3) 0.0006(19) 0.021(2) 0.0021(16)
N4 0.045(3) 0.023(2) 0.059(3) 0.008(2) 0.0239(18) 0.0042(16)
C7 0.069(3) 0.037(3) 0.048(3) 0.018(2) 0.0333(18) 0.014(2)
C8 0.062(3) 0.039(3) 0.039(3) 0.017(2) 0.017(2) 0.0179(19)
O1 0.039(4) 0.030(2) 0.032(2) 0.0072(18) 0.012(3) 0.005(2)
C9 0.036(3) 0.035(3) 0.037(2) -0.0012(18) 0.0062(16) 0.011(2)
C10 0.034(2) 0.0268(19) 0.0357(18) 0.0032(16) 0.0052(16) -0.0006(16)
C11 0.059(5) 0.039(3) 0.035(2) -0.003(2) 0.012(2) 0.001(3)
C12 0.090(6) 0.071(5) 0.054(3) -0.008(3) 0.024(4) 0.029(4)
C13 0.053(4) 0.043(3) 0.066(3) -0.014(3) 0.016(3) 0.014(3)
C14 0.050(5) 0.036(3) 0.056(3) 0.001(3) 0.008(4) 0.016(3)
C15 0.032(3) 0.067(4) 0.041(2) -0.016(3) 0.0079(18) -0.005(3)
C16 0.056(3) 0.047(3) 0.044(2) -0.005(3) 0.014(2) -0.012(3)
C17 0.093(5) 0.088(6) 0.045(3) 0.000(4) 0.002(3) -0.023(4)
N5 0.067(4) 0.070(5) 0.037(2) -0.005(3) 0.006(3) -0.028(4)
O2 0.066(4) 0.058(4) 0.056(3) -0.006(3) 0.025(3) -0.022(3)
C18 0.040(3) 0.029(2) 0.034(3) 0.002(2) 0.004(2) -0.002(2)
C19 0.054(2) 0.028(3) 0.032(3) 0.004(3) 0.006(3) -0.001(2)
C20 0.060(4) 0.038(5) 0.051(6) -0.007(4) 0.012(3) 0.004(3)
N6 0.052(2) 0.028(4) 0.042(6) -0.006(3) 0.012(3) -0.001(2)
O3 0.060(3) 0.031(2) 0.044(4) 0.000(3) 0.003(3) -0.007(2)
C21 0.052(3) 0.030(3) 0.085(4) -0.001(3) 0.039(2) -0.007(2)
C22 0.043(3) 0.026(4) 0.092(3) -0.018(3) 0.025(2) -0.006(3)
C23 0.075(5) 0.060(4) 0.085(4) -0.006(3) 0.000(4) 0.005(5)
N7 0.048(4) 0.032(3) 0.079(4) -0.002(3) 0.016(3) -0.003(3)
O4 0.049(2) 0.044(4) 0.118(3) -0.037(3) 0.0284(19) -0.021(2)
N1B 0.040(4) 0.034(4) 0.037(3) 0.008(3) 0.012(3) 0.004(3)
C1B 0.035(3) 0.040(3) 0.030(4) 0.009(3) 0.003(3) 0.010(3)
C2B 0.041(4) 0.045(3) 0.026(3) -0.003(2) -0.002(3) 0.007(3)
N2B 0.033(4) 0.032(3) 0.032(4) -0.004(3) 0.002(3) 0.002(3)
C3B 0.040(3) 0.036(3) 0.035(4) -0.008(3) 0.006(3) 0.003(3)
C4B 0.045(3) 0.040(4) 0.028(4) -0.006(3) 0.010(3) 0.006(3)
N3B 0.035(3) 0.031(4) 0.027(4) -0.004(3) 0.015(3) 0.007(3)
C5B 0.045(4) 0.035(3) 0.048(5) 0.004(3) 0.028(4) 0.008(3)
C6B 0.063(4) 0.044(3) 0.052(4) 0.009(3) 0.035(3) 0.006(3)
N4B 0.046(3) 0.032(3) 0.069(5) 0.011(3) 0.036(3) 0.005(3)
C7B 0.054(3) 0.043(3) 0.053(4) 0.014(4) 0.029(3) 0.005(3)
C8B 0.055(3) 0.035(4) 0.047(3) 0.011(3) 0.019(3) 0.004(3)
O1B 0.037(5) 0.037(3) 0.037(4) 0.005(3) 0.014(4) 0.006(3)
C9B 0.034(4) 0.032(3) 0.045(3) 0.004(2) 0.012(3) 0.001(3)
C10B 0.042(3) 0.034(3) 0.036(3) -0.002(2) 0.012(3) 0.003(3)
C11B 0.053(6) 0.040(4) 0.045(3) -0.007(3) 0.006(5) -0.007(4)
C12B 0.049(5) 0.042(4) 0.061(4) -0.017(3) 0.014(4) -0.012(4)
C13B 0.074(7) 0.041(5) 0.077(5) -0.012(3) 0.010(5) 0.014(4)
C14B 0.052(7) 0.037(5) 0.061(4) 0.001(4) 0.007(5) 0.011(5)
C15B 0.028(4) 0.045(5) 0.041(4) -0.005(4) 0.004(2) 0.000(3)
C16B 0.044(4) 0.047(5) 0.037(3) -0.005(4) 0.011(3) 0.000(4)
C17B 0.063(4) 0.051(5) 0.035(3) -0.015(4) 0.005(3) 0.016(4)
N5B 0.037(3) 0.046(5) 0.033(3) -0.010(3) 0.008(3) 0.010(3)
O2B 0.053(4) 0.052(5) 0.051(3) 0.006(3) 0.010(3) -0.008(3)
C18B 0.041(5) 0.032(4) 0.030(4) -0.004(3) 0.009(3) -0.006(4)
C19B 0.055(3) 0.025(4) 0.036(5) 0.004(4) 0.001(4) -0.003(3)
C20B 0.056(4) 0.031(5) 0.040(6) -0.014(4) 0.014(4) -0.003(4)
N6B 0.051(3) 0.026(5) 0.040(7) -0.007(4) 0.009(4) 0.000(3)
O3B 0.059(4) 0.029(3) 0.041(5) -0.003(4) 0.004(4) -0.006(3)
C21B 0.045(3) 0.028(5) 0.098(5) 0.008(4) 0.037(3) 0.009(3)
C22B 0.044(4) 0.026(5) 0.092(4) -0.017(4) 0.027(3) -0.007(4)
C23B 0.050(5) 0.055(4) 0.084(5) -0.011(4) 0.017(5) -0.005(5)
N7B 0.049(5) 0.042(4) 0.081(5) -0.011(5) 0.026(4) -0.005(5)
O4B 0.046(3) 0.031(5) 0.105(4) -0.021(4) 0.022(3) -0.017(3)
O1W 0.101(7) 0.037(4) 0.036(5) 0.007(3) -0.003(4) 0.008(4)

loop_
_atom_type_symbol
_atom_type_description
_atom_type_scat_dispersion_real
_atom_type_scat_dispersion_imag
_atom_type_scat_source
C C 0.0033 0.0016 'International Tables Vol C Tables 4.2.6.8 and 6.1.1.4'
H H 0.0000 0.0000 'International Tables Vol C Tables 4.2.6.8 and 6.1.1.4'
N N 0.0061 0.0033 'International Tables Vol C Tables 4.2.6.8 and 6.1.1.4'
O O 0.0106 0.0060 'International Tables Vol C Tables 4.2.6.8 and 6.1.1.4'

loop_
_geom_angle_atom_site_label_1
_geom_angle_atom_site_label_2
_geom_angle_atom_site_label_3
_geom_angle
C1 N1 C9 114.3(6)
C1 N1 C8 113.2(6)
C9 N1 C8 115.2(6)
N1 C1 C2 114.8(5)
N1 C1 H1A 108.6
C2 C1 H1A 108.6
N1 C1 H1B 108.6
C2 C1 H1B 108.6
H1A C1 H1B 107.5
N2 C2 C1 115.6(5)
N2 C2 H2A 108.4
C1 C2 H2A 108.4
N2 C2 H2B 108.4
C1 C2 H2B 108.4
H2A C2 H2B 107.4
C2 N2 C15 111.0(7)
C2 N2 C3 112.3(6)
C15 N2 C3 110.7(6)
N2 C3 C4 112.4(5)
N2 C3 H3A 109.1
C4 C3 H3A 109.1
N2 C3 H3B 109.1
C4 C3 H3B 109.1
H3A C3 H3B 107.9
N3 C4 C3 111.2(6)
N3 C4 H4A 109.4
C3 C4 H4A 109.4
N3 C4 H4B 109.4
C3 C4 H4B 109.4
H4A C4 H4B 108.0
C18 N3 C5 111.5(9)
C18 N3 C4 111.2(7)
C5 N3 C4 108.8(7)
N3 C5 C6 113.9(6)
N3 C5 H5A 108.8
C6 C5 H5A 108.8
N3 C5 H5B 108.8
C6 C5 H5B 108.8
H5A C5 H5B 107.7
N4 C6 C5 115.1(4)
N4 C6 H6A 108.5
C5 C6 H6A 108.5
N4 C6 H6B 108.5
C5 C6 H6B 108.5
H6A C6 H6B 107.5
C6 N4 C7 113.1(5)
C6 N4 C21 110.9(6)
C7 N4 C21 108.2(6)
N4 C7 C8 111.5(5)
N4 C7 H7A 109.3
C8 C7 H7A 109.3
N4 C7 H7B 109.3
C8 C7 H7B 109.3
H7A C7 H7B 108.0
N1 C8 C7 110.5(6)
N1 C8 H8A 109.6
C7 C8 H8A 109.6
N1 C8 H8B 109.6
C7 C8 H8B 109.6
H8A C8 H8B 108.1
N1 C9 C10 108.5(6)
N1 C9 C14 116.6(8)
C10 C9 C14 111.2(7)
N1 C9 H9 106.7
C10 C9 H9 106.7
C14 C9 H9 106.7
O1 C10 C9 109.5(6)
O1 C10 C11 107.5(7)
C9 C10 C11 108.9(6)
O1 C10 H10 110.3
C9 C10 H10 110.3
C11 C10 H10 110.3
C12 C11 C10 113.6(7)
C12 C11 H11A 108.8
C10 C11 H11A 108.8
C12 C11 H11B 108.8
C10 C11 H11B 108.8
H11A C11 H11B 107.7
C13 C12 C11 121.2(7)
C13 C12 H12A 107.0
C11 C12 H12A 107.0
C13 C12 H12B 107.0
C11 C12 H12B 107.0
H12A C12 H12B 106.8
C12 C13 C14 118.5(7)
C12 C13 H13A 107.7
C14 C13 H13A 107.7
C12 C13 H13B 107.7
C14 C13 H13B 107.7
H13A C13 H13B 107.1
C13 C14 C9 110.6(9)
C13 C14 H14A 109.5
C9 C14 H14A 109.5
C13 C14 H14B 109.5
C9 C14 H14B 109.5
H14A C14 H14B 108.1
N2 C15 C16 116.4(6)
N2 C15 H15A 108.2
C16 C15 H15A 108.2
N2 C15 H15B 108.2
C16 C15 H15B 108.2
H15A C15 H15B 107.4
O2 C16 N5 122.8(8)
O2 C16 C15 120.8(7)
N5 C16 C15 116.4(6)
N5 C17 H17A 109.5
N5 C17 H17B 109.5
H17A C17 H17B 109.5
N5 C17 H17C 109.5
H17A C17 H17C 109.5
H17B C17 H17C 109.5
C16 N5 C17 124.2(8)
C16 N5 H5C 117.9
C17 N5 H5C 117.9
N3 C18 C19 113.4(10)
N3 C18 H18A 108.9
C19 C18 H18A 108.9
N3 C18 H18B 108.9
C19 C18 H18B 108.9
H18A C18 H18B 107.7
O3 C19 N6 123.7(9)
O3 C19 C18 121.1(10)
N6 C19 C18 115.2(9)
C19 N6 C20 120.5(10)
C19 N6 H6C 119.7
C20 N6 H6C 119.7
N4 C21 C22 113.7(6)
N4 C21 H21A 108.8
C22 C21 H21A 108.8
N4 C21 H21B 108.8
C22 C21 H21B 108.8
H21A C21 H21B 107.7
O4 C22 N7 124.8(8)
O4 C22 C21 118.0(8)
N7 C22 C21 116.9(6)
C22 N7 C23 121.6(7)
C22 N7 H7C 119.2
C23 N7 H7C 119.2
C8B N1B C9B 114.8(9)
C8B N1B C1B 111.7(9)
C9B N1B C1B 115.8(9)
N1B C1B C2B 110.7(8)
N1B C1B H1D 109.5
C2B C1B H1D 109.5
N1B C1B H1E 109.5
C2B C1B H1E 109.5
H1D C1B H1E 108.1
N2B C2B C1B 111.3(7)
N2B C2B H2C 109.4
C1B C2B H2C 109.4
N2B C2B H2D 109.4
C1B C2B H2D 109.4
H2C C2B H2D 108.0
C2B N2B C3B 113.4(9)
C2B N2B C15B 109.9(10)
C3B N2B C15B 112.3(9)
N2B C3B C4B 117.0(7)
N2B C3B H3C 108.0
C4B C3B H3C 108.0
N2B C3B H3D 108.0
C4B C3B H3D 108.0
H3C C3B H3D 107.3
N3B C4B C3B 114.4(8)
N3B C4B H4C 108.6
C3B C4B H4C 108.6
N3B C4B H4D 108.6
C3B C4B H4D 108.6
H4C C4B H4D 107.6
C18B N3B C4B 115.4(12)
C18B N3B C5B 110.5(13)
C4B N3B C5B 110.8(10)
N3B C5B C6B 113.4(10)
N3B C5B H5D 108.9
C6B C5B H5D 108.9
N3B C5B H5E 108.9
C6B C5B H5E 108.9
H5D C5B H5E 107.7
N4B C6B C5B 114.2(8)
N4B C6B H6D 108.7
C5B C6B H6D 108.7
N4B C6B H6E 108.7
C5B C6B H6E 108.7
H6D C6B H6E 107.6
C6B N4B C7B 110.4(8)
C6B N4B C21B 111.0(9)
C7B N4B C21B 113.7(8)
N4B C7B C8B 115.3(7)
N4B C7B H7D 108.5
C8B C7B H7D 108.5
N4B C7B H7E 108.5
C8B C7B H7E 108.5
H7D C7B H7E 107.5
N1B C8B C7B 115.0(8)
N1B C8B H8C 108.5
C7B C8B H8C 108.5
N1B C8B H8D 108.5
C7B C8B H8D 108.5
H8C C8B H8D 107.5
C10B O1B H1F 109.5
N1B C9B C10B 109.3(9)
N1B C9B C14B 117.4(12)
C10B C9B C14B 112.7(13)
N1B C9B H9B 105.4
C10B C9B H9B 105.4
C14B C9B H9B 105.4
O1B C10B C9B 112.6(11)
O1B C10B C11B 107.1(11)
C9B C10B C11B 106.9(9)
O1B C10B H10B 110.0
C9B C10B H10B 110.0
C11B C10B H10B 110.0
C12B C11B C10B 119.2(11)
C12B C11B H11C 107.5
C10B C11B H11C 107.5
C12B C11B H11D 107.5
C10B C11B H11D 107.5
H11C C11B H11D 107.0
C13B C12B C11B 117.0(10)
C13B C12B H12C 108.0
C11B C12B H12C 108.0
C13B C12B H12D 108.0
C11B C12B H12D 108.0
H12C C12B H12D 107.3
C12B C13B C14B 125.2(10)
C12B C13B H13C 106.0
C14B C13B H13C 106.0
C12B C13B H13D 106.0
C14B C13B H13D 106.0
H13C C13B H13D 106.3
C13B C14B C9B 111.6(12)
C13B C14B H14C 109.3
C9B C14B H14C 109.3
C13B C14B H14D 109.3
C9B C14B H14D 109.3
H14C C14B H14D 108.0
N2B C15B C16B 113.6(8)
N2B C15B H15C 108.9
C16B C15B H15C 108.9
N2B C15B H15D 108.9
C16B C15B H15D 108.9
H15C C15B H15D 107.7
O2B C16B N5B 122.3(11)
O2B C16B C15B 120.6(8)
N5B C16B C15B 117.0(8)
N5B C17B H17D 109.5
N5B C17B H17E 109.5
H17D C17B H17E 109.5
N5B C17B H17F 109.5
H17D C17B H17F 109.5
H17E C17B H17F 109.5
C16B N5B C17B 121.6(12)
C16B N5B H5F 119.2
C17B N5B H5F 119.2
N3B C18B C19B 114.8(18)
N3B C18B H18C 108.6
C19B C18B H18C 108.6
N3B C18B H18D 108.6
C19B C18B H18D 108.6
H18C C18B H18D 107.6
O3B C19B N6B 121.0(15)
O3B C19B C18B 121.1(14)
N6B C19B C18B 117.6(13)
N6B C20B H20D 109.5
N6B C20B H20E 109.5
H20D C20B H20E 109.5
N6B C20B H20F 109.5
H20D C20B H20F 109.5
H20E C20B H20F 109.5
C19B N6B C20B 122.1(16)
C19B N6B H6F 119.0
C20B N6B H6F 119.0
N4B C21B C22B 118.5(10)
N4B C21B H21C 107.7
C22B C21B H21C 107.7
N4B C21B H21D 107.7
C22B C21B H21D 107.7
H21C C21B H21D 107.1
O4B C22B N7B 121.7(11)
O4B C22B C21B 121.6(12)
N7B C22B C21B 116.6(10)
N7B C23B H23D 109.5
N7B C23B H23E 109.5
H23D C23B H23E 109.5
N7B C23B H23F 109.5
H23D C23B H23F 109.5
H23E C23B H23F 109.5
C22B N7B C23B 123.2(11)
C22B N7B H7F 118.4
C23B N7B H7F 118.4
H1WA O1W H1WB 115.1

loop_
_geom_bond_atom_site_label_1
_geom_bond_atom_site_label_2
_geom_bond_distance
N1 C1 1.458(8)
N1 C9 1.475(7)
N1 C8 1.476(8)
C1 C2 1.523(8)
C1 H1A 0.9900
C1 H1B 0.9900
C2 N2 1.449(7)
C2 H2A 0.9900
C2 H2B 0.9900
N2 C15 1.466(8)
N2 C3 1.477(7)
C3 C4 1.506(6)
C3 H3A 0.9900
C3 H3B 0.9900
C4 N3 1.487(7)
C4 H4A 0.9900
C4 H4B 0.9900
N3 C18 1.467(8)
N3 C5 1.481(8)
C5 C6 1.517(6)
C5 H5A 0.9900
C5 H5B 0.9900
C6 N4 1.459(6)
C6 H6A 0.9900
C6 H6B 0.9900
N4 C7 1.462(7)
N4 C21 1.489(8)
C7 C8 1.517(7)
C7 H7A 0.9900
C7 H7B 0.9900
C8 H8A 0.9900
C8 H8B 0.9900
O1 C10 1.435(7)
O1 H1C 0.8400
C9 C10 1.511(7)
C9 C14 1.522(9)
C9 H9 1.0000
C10 C11 1.541(10)
C10 H10 1.0000
C11 C12 1.492(9)
C11 H11A 0.9900
C11 H11B 0.9900
C12 C13 1.361(8)
C12 H12A 0.9900
C12 H12B 0.9900
C13 C14 1.509(11)
C13 H13A 0.9900
C13 H13B 0.9900
C14 H14A 0.9900
C14 H14B 0.9900
C15 C16 1.506(7)
C15 H15A 0.9900
C15 H15B 0.9900
C16 O2 1.243(7)
C16 N5 1.316(8)
C17 N5 1.448(8)
C17 H17A 0.9800
C17 H17B 0.9800
C17 H17C 0.9800
N5 H5C 0.8800
C18 C19 1.529(8)
C18 H18A 0.9900
C18 H18B 0.9900
C19 O3 1.236(9)
C19 N6 1.333(9)
C20 N6 1.461(8)
C20 H20A 0.9800
C20 H20B 0.9800
C20 H20C 0.9800
N6 H6C 0.8800
C21 C22 1.504(9)
C21 H21A 0.9900
C21 H21B 0.9900
C22 O4 1.219(8)
C22 N7 1.329(8)
C23 N7 1.448(8)
C23 H23A 0.9800
C23 H23B 0.9800
C23 H23C 0.9800
N7 H7C 0.8800
N1B C8B 1.458(11)
N1B C9B 1.459(11)
N1B C1B 1.481(10)
C1B C2B 1.517(10)
C1B H1D 0.9900
C1B H1E 0.9900
C2B N2B 1.455(11)
C2B H2C 0.9900
C2B H2D 0.9900
N2B C3B 1.460(10)
N2B C15B 1.468(10)
C3B C4B 1.493(9)
C3B H3C 0.9900
C3B H3D 0.9900
C4B N3B 1.473(12)
C4B H4C 0.9900
C4B H4D 0.9900
N3B C18B 1.459(12)
N3B C5B 1.491(10)
C5B C6B 1.498(11)
C5B H5D 0.9900
C5B H5E 0.9900
C6B N4B 1.467(10)
C6B H6D 0.9900
C6B H6E 0.9900
N4B C7B 1.469(10)
N4B C21B 1.483(12)
C7B C8B 1.509(10)
C7B H7D 0.9900
C7B H7E 0.9900
C8B H8C 0.9900
C8B H8D 0.9900
O1B C10B 1.427(11)
O1B H1F 0.8400
C9B C10B 1.503(10)
C9B C14B 1.517(13)
C9B H9B 1.0000
C10B C11B 1.561(14)
C10B H10B 1.0000
C11B C12B 1.513(12)
C11B H11C 0.9900
C11B H11D 0.9900
C12B C13B 1.362(12)
C12B H12C 0.9900
C12B H12D 0.9900
C13B C14B 1.493(14)
C13B H13C 0.9900
C13B H13D 0.9900
C14B H14C 0.9900
C14B H14D 0.9900
C15B C16B 1.5054
C15B H15C 0.9900
C15B H15D 0.9900
C16B O2B 1.235(10)
C16B N5B 1.313(10)
C17B N5B 1.460(11)
C17B H17D 0.9800
C17B H17E 0.9800
C17B H17F 0.9800
N5B H5F 0.8800
C18B C19B 1.526(12)
C18B H18C 0.9900
C18B H18D 0.9900
C19B O3B 1.240(13)
C19B N6B 1.332(12)
C20B N6B 1.454(12)
C20B H20D 0.9800
C20B H20E 0.9800
C20B H20F 0.9800
N6B H6F 0.8800
C21B C22B 1.499(12)
C21B H21C 0.9900
C21B H21D 0.9900
C22B O4B 1.256(11)
C22B N7B 1.332(11)
C23B N7B 1.455(12)
C23B H23D 0.9800
C23B H23E 0.9800
C23B H23F 0.9800
N7B H7F 0.8800
O1W H1WA 0.8368
O1W H1WB 0.8516

loop_
_geom_hbond_atom_site_label_D
_geom_hbond_atom_site_label_H
_geom_hbond_atom_site_label_A
_geom_hbond_distance_DH
_geom_hbond_distance_HA
_geom_hbond_distance_DA
_geom_hbond_angle_DHA
_geom_hbond_site_symmetry_A
O1 H1C N1 0.84 2.28 2.755(15) 116 .
O1 H1C N3 0.84 2.40 3.034(16) 133 .
N5 H5C O1 0.88 2.29 3.076(15) 148 .
N6 H6C O2 0.88 1.98 2.835(19) 164 1_455
N7 H7C O1 0.88 2.11 2.983(13) 172 .
O1B H1F N7B 0.84 2.53 2.93(2) 110 .
O1B H1F N3B 0.84 2.55 3.03(3) 118 .
O1B H1F N4B 0.84 2.62 3.44(3) 166 .
N5B H5F O1B 0.88 2.07 2.82(3) 142 .
N6B H6F O2B 0.88 2.03 2.77(3) 140 1_455
N7B H7F O1B 0.88 2.13 2.93(2) 151 .
O1W H1WA O1 0.84 2.00 2.837(15) 177 .
O1W H1WA O1B 0.84 2.07 2.90(2) 173 .
O1W H1WB O3 0.85 1.82 2.669(14) 180 4_565
O1W H1WB O3B 0.85 1.88 2.72(2) 168 4_565

loop_
_geom_torsion_atom_site_label_1
_geom_torsion_atom_site_label_2
_geom_torsion_atom_site_label_3
_geom_torsion_atom_site_label_4
_geom_torsion
C9 N1 C1 C2 59.1(10)
C8 N1 C1 C2 -166.3(6)
N1 C1 C2 N2 46.3(9)
C1 C2 N2 C15 -172.3(6)
C1 C2 N2 C3 63.2(9)
C2 N2 C3 C4 -158.8(6)
C15 N2 C3 C4 76.5(8)
N2 C3 C4 N3 76.6(7)
C3 C4 N3 C18 -155.6(8)
C3 C4 N3 C5 81.2(9)
C18 N3 C5 C6 73.0(10)
C4 N3 C5 C6 -164.0(7)
N3 C5 C6 N4 55.4(8)
C5 C6 N4 C7 66.6(7)
C5 C6 N4 C21 -171.6(6)
C6 N4 C7 C8 -153.7(5)
C21 N4 C7 C8 83.1(7)
C1 N1 C8 C7 90.6(9)
C9 N1 C8 C7 -135.2(7)
N4 C7 C8 N1 71.2(7)
C1 N1 C9 C10 -155.2(7)
C8 N1 C9 C10 71.2(9)
C1 N1 C9 C14 78.4(13)
C8 N1 C9 C14 -55.3(14)
N1 C9 C10 O1 53.7(8)
C14 C9 C10 O1 -176.8(11)
N1 C9 C10 C11 171.1(7)
C14 C9 C10 C11 -59.4(12)
O1 C10 C11 C12 164.6(10)
C9 C10 C11 C12 46.0(13)
C10 C11 C12 C13 -32.4(17)
C11 C12 C13 C14 29.6(17)
C12 C13 C14 C9 -40(2)
N1 C9 C14 C13 -179.1(10)
C10 C9 C14 C13 55.8(17)
C2 N2 C15 C16 105.4(8)
C3 N2 C15 C16 -129.1(7)
N2 C15 C16 O2 -160.7(9)
N2 C15 C16 N5 17.3(11)
O2 C16 N5 C17 -6.9(16)
C15 C16 N5 C17 175.1(8)
C5 N3 C18 C19 59.3(14)
C4 N3 C18 C19 -62.3(12)
N3 C18 C19 O3 64(3)
N3 C18 C19 N6 -118(3)
O3 C19 N6 C20 -5(5)
C18 C19 N6 C20 177.3(16)
C6 N4 C21 C22 67.0(10)
C7 N4 C21 C22 -168.3(8)
N4 C21 C22 O4 -148.3(10)
N4 C21 C22 N7 37.0(16)
O4 C22 N7 C23 6(2)
C21 C22 N7 C23 -180.0(10)
C8B N1B C1B C2B -88.8(13)
C9B N1B C1B C2B 137.2(11)
N1B C1B C2B N2B -73.4(11)
C1B C2B N2B C3B 150.8(10)
C1B C2B N2B C15B -82.5(13)
C2B N2B C3B C4B -63.5(14)
C15B N2B C3B C4B 171.1(10)
N2B C3B C4B N3B -58.4(14)
C3B C4B N3B C18B -71.3(17)
C3B C4B N3B C5B 162.1(10)
C18B N3B C5B C6B 152.7(13)
C4B N3B C5B C6B -78.1(15)
N3B C5B C6B N4B -78.0(12)
C5B C6B N4B C7B 157.7(8)
C5B C6B N4B C21B -75.3(11)
C6B N4B C7B C8B -65.9(11)
C21B N4B C7B C8B 168.6(10)
C9B N1B C8B C7B -57.8(16)
C1B N1B C8B C7B 167.8(10)
N4B C7B C8B N1B -43.8(13)
C8B N1B C9B C10B 152.1(11)
C1B N1B C9B C10B -75.3(15)
C8B N1B C9B C14B -78(2)
C1B N1B C9B C14B 55(2)
N1B C9B C10B O1B -51.3(13)
C14B C9B C10B O1B 176.1(17)
N1B C9B C10B C11B -168.7(12)
C14B C9B C10B C11B 58.8(19)
O1B C10B C11B C12B -159.8(18)
C9B C10B C11B C12B -39(2)
C10B C11B C12B C13B 11(3)
C11B C12B C13B C14B -1(3)
C12B C13B C14B C9B 21(4)
N1B C9B C14B C13B -179.9(17)
C10B C9B C14B C13B -51(3)
C2B N2B C15B C16B 153.1(7)
C3B N2B C15B C16B -79.6(12)
N2B C15B C16B O2B 158.3(15)
N2B C15B C16B N5B -18.3(9)
O2B C16B N5B C17B 11(2)
C15B C16B N5B C17B -172.0(8)
C4B N3B C18B C19B -64.4(18)
C5B N3B C18B C19B 62(2)
N3B C18B C19B O3B 64(5)
N3B C18B C19B N6B -110(5)
O3B C19B N6B C20B 3(7)
C18B C19B N6B C20B 177(3)
C6B N4B C21B C22B 102.2(16)
C7B N4B C21B C22B -132.6(15)
N4B C21B C22B O4B -166.6(16)
N4B C21B C22B N7B 10(3)
O4B C22B N7B C23B -2(3)
C21B C22B N7B C23B -178.5(17)
